data_4307779
loop_
_publ_author_name
'Wayne Ouellette'
'Bruce S. Hudson'
'Jon Zubieta'

_publ_contact_author_address
;Department of Chemistry
111 College Place
Syracuse University
Syracuse, NY 13244    
;
_publ_contact_author_name 'Jon Zubieta'
_publ_section_title
;
Hydrothermal and Structural Chemistry of the Zinc(II)- and
Cadmium(II)-1,2,4-Triazolate Systems
;
_journal_name_full 'Inorganic Chemistry'
_journal_page_first 4887
_journal_page_last 4904
_journal_paper_doi 10.1021/ic062269a
_journal_volume 46
_journal_year 2007
_chemical_formula_sum 'C8 H12 Cd8 N12 O23 S5'
_chemical_formula_weight 1703.80
_chemical_name_systematic
; 
 ? 
;
_space_group_IT_number 4
_symmetry_cell_setting monoclinic
_symmetry_space_group_name_Hall 'P 2yb'
_symmetry_space_group_name_H-M 'P 1 21 1'
_atom_sites_solution_hydrogens geom
_atom_sites_solution_primary direct
_atom_sites_solution_secondary difmap
_audit_creation_method SHELXL-97
_cell_angle_alpha 90.00
_cell_angle_beta 108.4870(10)
_cell_angle_gamma 90.00
_cell_formula_units_Z 2
_cell_length_a 9.1409(4)
_cell_length_b 13.5467(7)
_cell_length_c 13.5525(7)
_cell_measurement_reflns_used 7117
_cell_measurement_temperature 90(2)
_cell_measurement_theta_max 28.29
_cell_measurement_theta_min 2.18
_cell_volume 1591.59(14)
_computing_cell_refinement 'Bruker SMART'
_computing_data_collection 'Bruker SMART'
_computing_data_reduction 'Bruker SAINT'
_computing_molecular_graphics 'Bruker SHELXTL'
_computing_publication_material 'Bruker SHELXTL'
_computing_structure_refinement 'SHELXL-97 (Sheldrick, 1997)'
_computing_structure_solution 'SHELXS-97 (Sheldrick, 1990)'
_diffrn_ambient_temperature 90(2)
_diffrn_detector_area_resol_mean 512
_diffrn_measured_fraction_theta_full 1.000
_diffrn_measured_fraction_theta_max 1.000
_diffrn_measurement_device_type 'APEX CCD area detector'
_diffrn_measurement_method 'Phi and omega scans'
_diffrn_radiation_monochromator graphite
_diffrn_radiation_probe x-ray
_diffrn_radiation_type MoK\a
_diffrn_radiation_wavelength 0.71073
_diffrn_reflns_av_R_equivalents 0.0205
_diffrn_reflns_av_sigmaI/netI 0.0308
_diffrn_reflns_limit_h_max 12
_diffrn_reflns_limit_h_min -12
_diffrn_reflns_limit_k_max 17
_diffrn_reflns_limit_k_min -17
_diffrn_reflns_limit_l_max 17
_diffrn_reflns_limit_l_min -17
_diffrn_reflns_number 16521
_diffrn_reflns_theta_full 28.07
_diffrn_reflns_theta_max 28.07
_diffrn_reflns_theta_min 2.18
_diffrn_source 'fine-focus sealed tube'
_diffrn_standards_decay_% 0.001
_exptl_absorpt_coefficient_mu 5.678
_exptl_absorpt_correction_T_max 0.6006
_exptl_absorpt_correction_T_min 0.1799
_exptl_absorpt_correction_type multi-scan
_exptl_absorpt_process_details 'SADABS SHELXL-97 (SHELDRICK, 1997)'
_exptl_crystal_colour colorless
_exptl_crystal_density_diffrn 3.555
_exptl_crystal_density_meas 0
_exptl_crystal_density_method 'not measured'
_exptl_crystal_description plate
_exptl_crystal_F_000 1584
_exptl_crystal_size_max 0.46
_exptl_crystal_size_mid 0.30
_exptl_crystal_size_min 0.10
_refine_diff_density_max 0.500
_refine_diff_density_min -0.605
_refine_diff_density_rms 0.116
_refine_ls_abs_structure_details 'Flack H D (1983), Acta Cryst. A39, 876-881'
_refine_ls_abs_structure_Flack 0.000(12)
_refine_ls_extinction_method none
_refine_ls_goodness_of_fit_ref 1.103
_refine_ls_hydrogen_treatment constr
_refine_ls_matrix_type full
_refine_ls_number_parameters 522
_refine_ls_number_reflns 7690
_refine_ls_number_restraints 1
_refine_ls_restrained_S_all 1.103
_refine_ls_R_factor_all 0.0166
_refine_ls_R_factor_gt 0.0164
_refine_ls_shift/su_max 0.002
_refine_ls_shift/su_mean 0.000
_refine_ls_structure_factor_coef Fsqd
_refine_ls_weighting_details 'calc w=1/[\s^2^(Fo^2^)+(0.0090P)^2^+0.2914P] where P=(Fo^2^+2Fc^2^)/3'
_refine_ls_weighting_scheme calc
_refine_ls_wR_factor_gt 0.0370
_refine_ls_wR_factor_ref 0.0371
_reflns_number_gt 7657
_reflns_number_total 7690
_reflns_threshold_expression >2sigma(I)
_cod_data_source_file ic062269a-file002_10.cif
_cod_data_source_block Compound_10_[Cd8(trz)4(SO4)5(OH)2(H2O)]
_cod_depositor_comments
;
The following automatic conversions were performed:
'_symmetry_cell_setting' value 'Monoclinic' changed to 'monoclinic'
according to '/home/saulius/struct/CIF-dictionaries/cif_core.dic'
dictionary named 'cif_core.dic' version 2.4.1 from 2010-06-29.

Automatic conversion script
Id: cif_fix_enum 1527 2010-12-29 10:47:43Z saulius 
;
_cod_database_code 4307779

loop_
_symmetry_equiv_pos_as_xyz
'x, y, z'
'-x, y+1/2, -z'

loop_
_atom_site_label
_atom_site_type_symbol
_atom_site_fract_x
_atom_site_fract_y
_atom_site_fract_z
_atom_site_U_iso_or_equiv
_atom_site_adp_type
_atom_site_occupancy
_atom_site_symmetry_multiplicity
_atom_site_calc_flag
_atom_site_refinement_flags
_atom_site_disorder_assembly
_atom_site_disorder_group
Cd1 Cd 0.26802(3) 0.617712(18) -0.019078(19) 0.00773(5) Uani 1 1 d . . .
Cd2 Cd -0.04252(3) 0.478533(18) 0.003575(18) 0.00687(5) Uani 1 1 d . . .
Cd3 Cd 0.34325(3) 0.433171(19) 0.182368(19) 0.00861(5) Uani 1 1 d . . .
Cd4 Cd 0.02782(3) 0.263779(18) 0.244877(19) 0.00738(5) Uani 1 1 d . . .
Cd5 Cd 0.03056(3) 0.492180(18) 0.512816(19) 0.00786(5) Uani 1 1 d . . .
Cd6 Cd -0.32565(3) 0.162287(18) 0.580924(18) 0.00693(5) Uani 1 1 d . . .
Cd7 Cd 0.08870(3) 0.249112(18) 0.758980(18) 0.00660(5) Uani 1 1 d . . .
Cd8 Cd -0.29397(3) 0.345759(18) 0.788601(19) 0.00722(5) Uani 1 1 d . . .
S1 S 0.06255(9) 0.50879(6) 0.26248(6) 0.00638(15) Uani 1 1 d . . .
S2 S -0.02684(9) 0.24568(6) 0.49873(6) 0.00653(15) Uani 1 1 d . . .
S3 S 0.00920(9) 0.49901(6) 0.76279(6) 0.00645(15) Uani 1 1 d . . .
S4 S 0.04074(9) 0.23787(6) 0.99312(6) 0.00605(16) Uani 1 1 d . . .
S5 S -0.51578(9) 0.16290(7) 0.77092(6) 0.00674(15) Uani 1 1 d . . .
O1 O 0.2048(3) 0.46756(19) 0.02244(18) 0.0076(5) Uani 1 1 d . . .
O2 O 0.2197(3) 0.55207(19) 0.28906(19) 0.0112(5) Uani 1 1 d . . .
O3 O 0.0536(3) 0.43577(19) 0.17762(18) 0.0095(5) Uani 1 1 d . . .
O4 O -0.0574(3) 0.58397(19) 0.22520(19) 0.0113(5) Uani 1 1 d . . .
O5 O 0.0406(3) 0.45282(19) 0.34931(19) 0.0110(5) Uani 1 1 d . . .
O6 O 0.0235(3) 0.22638(19) 0.40916(19) 0.0110(5) Uani 1 1 d . . .
O7 O -0.1115(3) 0.33984(19) 0.48997(19) 0.0107(5) Uani 1 1 d . . .
O8 O -0.1250(3) 0.16133(19) 0.50960(19) 0.0111(5) Uani 1 1 d . . .
O9 O 0.1102(3) 0.2486(2) 0.59464(18) 0.0104(5) Uani 1 1 d . . .
O10 O -0.0660(3) 0.50276(19) 0.64896(19) 0.0107(5) Uani 1 1 d . . .
O11 O 0.0841(3) 0.59531(18) 0.80200(18) 0.0088(5) Uani 1 1 d . . .
O12 O 0.1267(3) 0.41963(18) 0.78954(19) 0.0102(5) Uani 1 1 d . . .
O13 O -0.1090(3) 0.47989(19) 0.81395(18) 0.0092(5) Uani 1 1 d . . .
O14 O -0.1674(3) 0.27778(19) 0.69054(19) 0.0085(5) Uani 1 1 d . . .
O15 O 0.1518(3) 0.24333(19) 0.93505(18) 0.0087(5) Uani 1 1 d . . .
O16 O -0.0819(3) 0.31354(19) 0.95401(19) 0.0098(5) Uani 1 1 d . . .
O17 O 0.1233(3) 0.25299(19) 1.10367(18) 0.0096(5) Uani 1 1 d . . .
O18 O -0.0382(3) 0.14049(18) 0.97641(19) 0.0096(5) Uani 1 1 d . . .
O19 O -0.3713(3) 0.19328(19) 0.85421(18) 0.0113(5) Uani 1 1 d . . .
O20 O -0.5036(3) 0.1980(2) 0.6710(2) 0.0127(5) Uani 1 1 d . . .
O21 O -0.5305(3) 0.05428(19) 0.7703(2) 0.0129(5) Uani 1 1 d . . .
O22 O -0.6488(3) 0.20857(19) 0.79180(19) 0.0104(5) Uani 1 1 d . . .
O90 O -0.2068(3) 0.5600(2) 0.4287(2) 0.0128(5) Uani 1 1 d . . .
N1 N 0.4535(3) 0.8633(2) -0.1438(2) 0.0112(6) Uani 1 1 d . . .
N2 N 0.2178(3) 0.8026(2) -0.1741(2) 0.0096(6) Uani 1 1 d . . .
N3 N 0.3159(3) 0.7527(2) -0.0918(2) 0.0106(6) Uani 1 1 d . . .
N4 N 0.3842(3) 0.3325(2) 0.3147(2) 0.0099(6) Uani 1 1 d . . .
N5 N 0.2742(3) 0.2765(2) 0.3384(2) 0.0088(6) Uani 1 1 d . . .
N6 N 0.5008(3) 0.2508(2) 0.4597(2) 0.0108(6) Uani 1 1 d . . .
N7 N 0.2865(3) 0.4707(2) 0.5635(2) 0.0105(6) Uani 1 1 d . . .
N8 N 0.3897(3) 0.5266(2) 0.5313(2) 0.0114(6) Uani 1 1 d . . .
N9 N 0.5230(3) 0.4189(2) 0.6510(2) 0.0089(6) Uani 1 1 d . . .
N10 N -0.3848(3) 0.4400(2) 0.8946(2) 0.0100(6) Uani 1 1 d . . .
N11 N -0.2862(3) 0.4900(2) 0.9779(2) 0.0095(6) Uani 1 1 d . . .
N12 N -0.5227(3) 0.5402(2) 0.9608(2) 0.0102(6) Uani 1 1 d . . .
C1 C 0.3031(4) 0.8674(3) -0.2022(3) 0.0108(7) Uani 1 1 d . . .
H1 H 0.2636 0.9128 -0.2578 0.013 Uiso 1 1 calc R . .
C2 C 0.4534(4) 0.7902(3) -0.0775(3) 0.0127(7) Uani 1 1 d . . .
H2 H 0.5437 0.7678 -0.0253 0.015 Uiso 1 1 calc R . .
C3 C 0.5158(4) 0.3156(3) 0.3885(3) 0.0135(7) Uani 1 1 d . . .
H3 H 0.6107 0.3459 0.3911 0.016 Uiso 1 1 calc R . .
C4 C 0.3488(4) 0.2294(3) 0.4251(3) 0.0110(7) Uani 1 1 d . . .
H4 H 0.3005 0.1851 0.4595 0.013 Uiso 1 1 calc R . .
C5 C 0.5278(4) 0.4931(3) 0.5855(3) 0.0106(7) Uani 1 1 d . . .
H5 H 0.6211 0.5187 0.5791 0.013 Uiso 1 1 calc R . .
C6 C 0.3711(4) 0.4083(3) 0.6337(3) 0.0120(7) Uani 1 1 d . . .
H6 H 0.3284 0.3608 0.6683 0.014 Uiso 1 1 calc R . .
C7 C -0.5242(4) 0.4727(3) 0.8871(3) 0.0118(7) Uani 1 1 d . . .
H7 H -0.6156 0.4510 0.8355 0.014 Uiso 1 1 calc R . .
C8 C -0.3725(4) 0.5482(3) 1.0144(3) 0.0101(7) Uani 1 1 d . . .
H8 H -0.3326 0.5910 1.0722 0.012 Uiso 1 1 calc R . .
H14 H -0.179(6) 0.322(4) 0.650(4) 0.031(15) Uiso 1 1 d . . .
H90A H -0.208(5) 0.627(4) 0.411(4) 0.028(14) Uiso 1 1 d . . .
H90B H -0.259(5) 0.539(3) 0.389(3) 0.001(11) Uiso 1 1 d . . .
H1' H 0.219(4) 0.430(3) -0.015(3) 0.000(9) Uiso 1 1 d . . .

loop_
_atom_site_aniso_label
_atom_site_aniso_U_11
_atom_site_aniso_U_22
_atom_site_aniso_U_33
_atom_site_aniso_U_23
_atom_site_aniso_U_13
_atom_site_aniso_U_12
Cd1 0.00680(10) 0.00739(11) 0.00957(11) 0.00179(9) 0.00338(9) 0.00044(9)
Cd2 0.00533(10) 0.00740(12) 0.00733(11) -0.00033(9) 0.00123(9) -0.00032(9)
Cd3 0.00722(11) 0.01066(12) 0.00799(11) 0.00290(9) 0.00245(9) 0.00218(9)
Cd4 0.00584(10) 0.00995(12) 0.00592(11) 0.00052(9) 0.00126(9) 0.00004(9)
Cd5 0.00707(11) 0.00957(12) 0.00687(11) 0.00068(9) 0.00212(9) 0.00036(9)
Cd6 0.00594(10) 0.00839(11) 0.00574(11) -0.00001(9) 0.00083(9) 0.00019(9)
Cd7 0.00668(10) 0.00699(11) 0.00595(11) 0.00005(9) 0.00173(9) -0.00014(9)
Cd8 0.00668(10) 0.00788(11) 0.00695(11) -0.00056(9) 0.00196(9) 0.00054(9)
S1 0.0067(3) 0.0067(4) 0.0057(4) -0.0006(3) 0.0020(3) -0.0001(3)
S2 0.0075(4) 0.0070(4) 0.0051(4) 0.0001(3) 0.0020(3) -0.0001(3)
S3 0.0073(3) 0.0063(4) 0.0055(4) 0.0002(3) 0.0017(3) -0.0006(3)
S4 0.0074(4) 0.0049(4) 0.0061(4) -0.0006(3) 0.0024(3) 0.0001(3)
S5 0.0060(3) 0.0074(4) 0.0066(4) 0.0007(3) 0.0017(3) -0.0005(3)
O1 0.0089(11) 0.0086(12) 0.0050(11) -0.0038(10) 0.0019(9) -0.0004(9)
O2 0.0091(11) 0.0123(13) 0.0130(13) -0.0017(10) 0.0044(10) -0.0034(10)
O3 0.0122(11) 0.0084(11) 0.0083(11) -0.0001(10) 0.0036(9) 0.0000(9)
O4 0.0119(12) 0.0087(12) 0.0124(12) 0.0015(10) 0.0025(10) 0.0033(10)
O5 0.0157(12) 0.0117(13) 0.0068(11) 0.0013(10) 0.0055(10) 0.0010(10)
O6 0.0142(12) 0.0138(13) 0.0070(12) -0.0013(9) 0.0062(10) -0.0001(10)
O7 0.0088(11) 0.0110(12) 0.0124(12) 0.0013(10) 0.0036(10) 0.0011(10)
O8 0.0113(12) 0.0098(12) 0.0139(13) -0.0011(10) 0.0062(10) -0.0022(10)
O9 0.0104(11) 0.0136(13) 0.0059(11) -0.0011(10) 0.0009(9) -0.0005(10)
O10 0.0123(11) 0.0152(13) 0.0035(11) -0.0030(9) 0.0009(9) -0.0009(10)
O11 0.0100(11) 0.0069(12) 0.0068(11) -0.0014(9) -0.0013(9) -0.0013(9)
O12 0.0099(11) 0.0065(12) 0.0131(12) -0.0012(10) 0.0022(10) 0.0000(9)
O13 0.0094(11) 0.0115(12) 0.0077(11) -0.0014(10) 0.0042(9) -0.0040(10)
O14 0.0095(11) 0.0104(13) 0.0062(11) 0.0007(10) 0.0032(9) 0.0001(9)
O15 0.0069(11) 0.0138(12) 0.0068(11) -0.0009(10) 0.0040(9) -0.0020(10)
O16 0.0070(11) 0.0095(12) 0.0119(12) -0.0001(10) 0.0016(10) 0.0002(9)
O17 0.0106(11) 0.0125(12) 0.0055(11) 0.0016(10) 0.0023(9) 0.0020(10)
O18 0.0089(12) 0.0093(13) 0.0115(12) -0.0007(9) 0.0046(10) -0.0028(9)
O19 0.0083(11) 0.0148(13) 0.0082(12) 0.0000(10) -0.0010(10) -0.0007(10)
O20 0.0135(12) 0.0149(13) 0.0122(12) 0.0066(10) 0.0079(10) 0.0050(10)
O21 0.0118(12) 0.0109(13) 0.0167(14) 0.0015(10) 0.0053(11) -0.0011(10)
O22 0.0096(11) 0.0139(12) 0.0091(12) 0.0003(10) 0.0048(10) 0.0011(10)
O90 0.0123(13) 0.0107(14) 0.0114(14) 0.0008(11) -0.0018(11) 0.0014(11)
N1 0.0072(13) 0.0132(16) 0.0103(14) 0.0004(12) -0.0014(11) -0.0020(11)
N2 0.0101(13) 0.0089(14) 0.0088(14) 0.0019(11) 0.0016(11) 0.0009(11)
N3 0.0087(13) 0.0119(15) 0.0107(14) 0.0032(12) 0.0025(11) 0.0006(12)
N4 0.0066(13) 0.0131(16) 0.0107(14) 0.0054(12) 0.0035(11) 0.0013(11)
N5 0.0065(13) 0.0116(15) 0.0086(14) 0.0002(11) 0.0028(11) -0.0006(11)
N6 0.0080(13) 0.0159(16) 0.0087(14) -0.0004(12) 0.0028(11) 0.0013(12)
N7 0.0115(13) 0.0096(14) 0.0108(14) 0.0022(12) 0.0042(11) -0.0003(11)
N8 0.0096(13) 0.0107(15) 0.0134(15) 0.0018(12) 0.0031(12) -0.0024(12)
N9 0.0087(13) 0.0075(14) 0.0097(14) -0.0007(11) 0.0017(11) 0.0000(11)
N10 0.0082(13) 0.0136(15) 0.0066(13) -0.0038(12) 0.0001(11) -0.0004(12)
N11 0.0072(12) 0.0118(15) 0.0100(14) -0.0013(12) 0.0034(11) -0.0005(11)
N12 0.0092(14) 0.0115(15) 0.0109(14) -0.0011(12) 0.0047(12) 0.0022(11)
C1 0.0070(15) 0.0148(19) 0.0104(16) 0.0025(14) 0.0026(13) -0.0022(13)
C2 0.0114(16) 0.0127(18) 0.0125(17) 0.0013(14) 0.0016(14) 0.0010(14)
C3 0.0084(16) 0.0167(19) 0.0118(17) 0.0041(14) -0.0019(14) -0.0023(14)
C4 0.0099(15) 0.0149(18) 0.0084(17) 0.0042(13) 0.0032(13) 0.0010(13)
C5 0.0075(14) 0.0100(16) 0.0137(17) 0.0021(14) 0.0024(13) 0.0018(13)
C6 0.0123(16) 0.0116(18) 0.0108(17) 0.0023(13) 0.0017(14) 0.0011(13)
C7 0.0078(15) 0.0180(19) 0.0097(16) -0.0026(14) 0.0029(13) -0.0029(14)
C8 0.0095(16) 0.0110(17) 0.0094(17) -0.0030(14) 0.0021(13) -0.0009(13)

loop_
_atom_type_symbol
_atom_type_description
_atom_type_scat_dispersion_real
_atom_type_scat_dispersion_imag
_atom_type_scat_source
C C 0.0033 0.0016 'International Tables Vol C Tables 4.2.6.8 and 6.1.1.4'
H H 0.0000 0.0000 'International Tables Vol C Tables 4.2.6.8 and 6.1.1.4'
N N 0.0061 0.0033 'International Tables Vol C Tables 4.2.6.8 and 6.1.1.4'
O O 0.0106 0.0060 'International Tables Vol C Tables 4.2.6.8 and 6.1.1.4'
S S 0.1246 0.1234 'International Tables Vol C Tables 4.2.6.8 and 6.1.1.4'
Cd Cd -0.8075 1.2024 'International Tables Vol C Tables 4.2.6.8 and 6.1.1.4'

loop_
_geom_angle_atom_site_label_1
_geom_angle_atom_site_label_2
_geom_angle_atom_site_label_3
_geom_angle
_geom_angle_site_symmetry_1
_geom_angle_site_symmetry_3
_geom_angle_publ_flag
N3 Cd1 O1 168.38(10) . . ?
N3 Cd1 N12 92.05(11) . 1_654 ?
O1 Cd1 N12 84.52(10) . 1_654 ?
N3 Cd1 O19 89.24(10) . 2_556 ?
O1 Cd1 O19 102.34(9) . 2_556 ?
N12 Cd1 O19 102.39(9) 1_654 2_556 ?
N3 Cd1 O18 108.71(9) . 2_556 ?
O1 Cd1 O18 74.75(9) . 2_556 ?
N12 Cd1 O18 159.15(10) 1_654 2_556 ?
O19 Cd1 O18 80.34(8) 2_556 2_556 ?
N3 Cd1 O11 80.40(9) . 1_554 ?
O1 Cd1 O11 89.17(8) . 1_554 ?
N12 Cd1 O11 99.24(9) 1_654 1_554 ?
O19 Cd1 O11 156.31(8) 2_556 1_554 ?
O18 Cd1 O11 82.90(8) 2_556 1_554 ?
N11 Cd2 O1 177.46(10) 1_554 . ?
N11 Cd2 O18 103.14(10) 1_554 2_556 ?
O1 Cd2 O18 76.80(9) . 2_556 ?
N11 Cd2 O3 102.84(10) 1_554 . ?
O1 Cd2 O3 79.67(8) . . ?
O18 Cd2 O3 96.57(9) 2_556 . ?
N11 Cd2 O16 87.99(10) 1_554 1_554 ?
O1 Cd2 O16 91.59(9) . 1_554 ?
O18 Cd2 O16 164.30(9) 2_556 1_554 ?
O3 Cd2 O16 91.59(9) . 1_554 ?
N11 Cd2 O13 85.97(9) 1_554 1_554 ?
O1 Cd2 O13 91.51(8) . 1_554 ?
O18 Cd2 O13 94.60(9) 2_556 1_554 ?
O3 Cd2 O13 163.77(9) . 1_554 ?
O16 Cd2 O13 74.93(9) 1_554 1_554 ?
O1 Cd3 N4 147.16(10) . . ?
O1 Cd3 N1 96.81(10) . 2_645 ?
N4 Cd3 N1 89.35(10) . 2_645 ?
O1 Cd3 O21 105.60(9) . 2_556 ?
N4 Cd3 O21 107.22(10) . 2_556 ?
N1 Cd3 O21 76.92(10) 2_645 2_556 ?
O1 Cd3 O3 73.20(8) . . ?
N4 Cd3 O3 86.43(9) . . ?
N1 Cd3 O3 152.18(9) 2_645 . ?
O21 Cd3 O3 130.48(8) 2_556 . ?
O1 Cd3 O2 101.48(9) . . ?
N4 Cd3 O2 85.61(10) . . ?
N1 Cd3 O2 153.51(9) 2_645 . ?
O21 Cd3 O2 79.79(8) 2_556 . ?
O3 Cd3 O2 53.41(7) . . ?
N2 Cd4 N5 160.16(11) 2_545 . ?
N2 Cd4 O6 98.40(10) 2_545 . ?
N5 Cd4 O6 77.82(9) . . ?
N2 Cd4 O17 104.53(10) 2_545 1_554 ?
N5 Cd4 O17 84.12(9) . 1_554 ?
O6 Cd4 O17 154.48(9) . 1_554 ?
N2 Cd4 O11 80.15(9) 2_545 2_546 ?
N5 Cd4 O11 118.47(9) . 2_546 ?
O6 Cd4 O11 85.04(8) . 2_546 ?
O17 Cd4 O11 87.94(8) 1_554 2_546 ?
N2 Cd4 O3 79.81(10) 2_545 . ?
N5 Cd4 O3 86.61(9) . . ?
O6 Cd4 O3 125.63(8) . . ?
O17 Cd4 O3 70.35(8) 1_554 . ?
O11 Cd4 O3 145.44(8) 2_546 . ?
N7 Cd5 O10 113.18(10) . . ?
N7 Cd5 O90 159.14(11) . . ?
O10 Cd5 O90 80.22(10) . . ?
N7 Cd5 O5 84.77(10) . . ?
O10 Cd5 O5 158.60(9) . . ?
O90 Cd5 O5 86.26(10) . . ?
N7 Cd5 O7 113.41(10) . . ?
O10 Cd5 O7 80.04(9) . . ?
O90 Cd5 O7 83.85(10) . . ?
O5 Cd5 O7 82.09(8) . . ?
N7 Cd5 O8 77.81(10) . 2_556 ?
O10 Cd5 O8 106.06(8) . 2_556 ?
O90 Cd5 O8 83.18(9) . 2_556 ?
O5 Cd5 O8 88.56(8) . 2_556 ?
O7 Cd5 O8 164.47(8) . 2_556 ?
N6 Cd6 O2 161.47(9) 1_455 2_546 ?
N6 Cd6 O14 105.19(11) 1_455 . ?
O2 Cd6 O14 85.47(9) 2_546 . ?
N6 Cd6 O8 99.59(10) 1_455 . ?
O2 Cd6 O8 96.89(9) 2_546 . ?
O14 Cd6 O8 81.74(9) . . ?
N6 Cd6 N8 88.31(11) 1_455 2_546 ?
O2 Cd6 N8 86.85(10) 2_546 2_546 ?
O14 Cd6 N8 157.36(9) . 2_546 ?
O8 Cd6 N8 78.08(10) . 2_546 ?
N6 Cd6 O20 80.01(9) 1_455 . ?
O2 Cd6 O20 85.88(8) 2_546 . ?
O14 Cd6 O20 85.59(9) . . ?
O8 Cd6 O20 166.77(9) . . ?
N8 Cd6 O20 115.06(10) 2_546 . ?
O14 Cd7 O15 108.77(8) . . ?
O14 Cd7 O4 93.60(9) . 2_546 ?
O15 Cd7 O4 82.22(9) . 2_546 ?
O14 Cd7 O9 89.91(9) . . ?
O15 Cd7 O9 161.29(8) . . ?
O4 Cd7 O9 98.08(9) 2_546 . ?
O14 Cd7 O12 88.82(9) . . ?
O15 Cd7 O12 82.81(9) . . ?
O4 Cd7 O12 164.82(9) 2_546 . ?
O9 Cd7 O12 96.91(9) . . ?
O14 Cd7 O22 167.09(9) . 1_655 ?
O15 Cd7 O22 83.66(8) . 1_655 ?
O4 Cd7 O22 84.49(9) 2_546 1_655 ?
O9 Cd7 O22 77.76(8) . 1_655 ?
O12 Cd7 O22 96.36(9) . 1_655 ?
O14 Cd8 N10 167.99(10) . . ?
O14 Cd8 N9 94.39(10) . 1_455 ?
N10 Cd8 N9 87.29(10) . 1_455 ?
O14 Cd8 O13 85.62(9) . . ?
N10 Cd8 O13 82.39(9) . . ?
N9 Cd8 O13 95.00(9) 1_455 . ?
O14 Cd8 O19 97.64(9) . . ?
N10 Cd8 O19 92.25(10) . . ?
N9 Cd8 O19 116.13(9) 1_455 . ?
O13 Cd8 O19 148.20(8) . . ?
O14 Cd8 O16 93.52(8) . . ?
N10 Cd8 O16 82.27(9) . . ?
N9 Cd8 O16 164.47(9) 1_455 . ?
O13 Cd8 O16 72.31(8) . . ?
O19 Cd8 O16 75.92(8) . . ?
O4 S1 O5 111.00(15) . . ?
O4 S1 O2 111.71(15) . . ?
O5 S1 O2 112.17(15) . . ?
O4 S1 O3 109.96(15) . . ?
O5 S1 O3 106.64(15) . . ?
O2 S1 O3 105.05(14) . . ?
O6 S2 O7 112.66(15) . . ?
O6 S2 O8 107.77(15) . . ?
O7 S2 O8 110.73(14) . . ?
O6 S2 O9 109.39(14) . . ?
O7 S2 O9 108.69(15) . . ?
O8 S2 O9 107.45(15) . . ?
O10 S3 O13 109.18(14) . . ?
O10 S3 O12 109.97(14) . . ?
O13 S3 O12 109.78(15) . . ?
O10 S3 O11 110.56(14) . . ?
O13 S3 O11 107.89(14) . . ?
O12 S3 O11 109.43(14) . . ?
O17 S4 O15 108.75(14) . . ?
O17 S4 O18 110.38(15) . . ?
O15 S4 O18 110.32(14) . . ?
O17 S4 O16 110.76(15) . . ?
O15 S4 O16 110.17(14) . . ?
O18 S4 O16 106.45(14) . . ?
O22 S5 O20 110.47(14) . . ?
O22 S5 O21 109.94(15) . . ?
O20 S5 O21 110.45(16) . . ?
O22 S5 O19 108.97(14) . . ?
O20 S5 O19 107.38(15) . . ?
O21 S5 O19 109.57(15) . . ?
Cd3 O1 Cd2 112.36(10) . . ?
Cd3 O1 Cd1 109.22(10) . . ?
Cd2 O1 Cd1 104.34(10) . . ?
Cd3 O1 H1' 111(3) . . ?
Cd2 O1 H1' 111(3) . . ?
Cd1 O1 H1' 109(3) . . ?
S1 O2 Cd6 125.94(14) . 2_556 ?
S1 O2 Cd3 100.06(12) . . ?
Cd6 O2 Cd3 132.20(10) 2_556 . ?
S1 O3 Cd2 121.83(14) . . ?
S1 O3 Cd4 108.58(12) . . ?
Cd2 O3 Cd4 123.15(10) . . ?
S1 O3 Cd3 100.40(12) . . ?
Cd2 O3 Cd3 94.71(8) . . ?
Cd4 O3 Cd3 100.73(8) . . ?
S1 O4 Cd7 138.99(16) . 2_556 ?
S1 O5 Cd5 135.07(15) . . ?
S2 O6 Cd4 151.46(16) . . ?
S2 O7 Cd5 118.86(13) . . ?
S2 O8 Cd6 127.98(15) . . ?
S2 O8 Cd5 116.71(13) . 2_546 ?
Cd6 O8 Cd5 113.77(10) . 2_546 ?
S2 O9 Cd7 122.59(13) . . ?
S3 O10 Cd5 132.02(14) . . ?
S3 O11 Cd1 123.04(14) . 1_556 ?
S3 O11 Cd4 127.14(13) . 2_556 ?
Cd1 O11 Cd4 103.39(9) 1_556 2_556 ?
S3 O12 Cd7 127.92(14) . . ?
S3 O13 Cd8 130.01(14) . . ?
S3 O13 Cd2 121.24(13) . 1_556 ?
Cd8 O13 Cd2 94.17(8) . 1_556 ?
Cd8 O14 Cd7 119.60(11) . . ?
Cd8 O14 Cd6 109.01(10) . . ?
Cd7 O14 Cd6 120.05(11) . . ?
Cd8 O14 H14 97(4) . . ?
Cd7 O14 H14 108(4) . . ?
Cd6 O14 H14 98(4) . . ?
S4 O15 Cd7 125.13(13) . . ?
S4 O16 Cd2 121.93(14) . 1_556 ?
S4 O16 Cd8 136.41(15) . . ?
Cd2 O16 Cd8 95.53(9) 1_556 . ?
S4 O17 Cd4 129.75(14) . 1_556 ?
S4 O18 Cd2 134.91(14) . 2_546 ?
S4 O18 Cd1 120.23(14) . 2_546 ?
Cd2 O18 Cd1 97.05(9) 2_546 2_546 ?
S5 O19 Cd1 125.83(14) . 2_546 ?
S5 O19 Cd8 104.25(13) . . ?
Cd1 O19 Cd8 129.48(10) 2_546 . ?
S5 O20 Cd6 132.19(15) . . ?
S5 O21 Cd3 130.37(15) . 2_546 ?
S5 O22 Cd7 156.17(16) . 1_455 ?
Cd5 O90 H90A 116(3) . . ?
Cd5 O90 H90B 123(4) . . ?
H90A O90 H90B 106(5) . . ?
C2 N1 C1 102.0(3) . . ?
C2 N1 Cd3 129.3(2) . 2_655 ?
C1 N1 Cd3 126.7(2) . 2_655 ?
C1 N2 N3 105.7(3) . . ?
C1 N2 Cd4 130.7(2) . 2 ?
N3 N2 Cd4 123.4(2) . 2 ?
C2 N3 N2 106.2(3) . . ?
C2 N3 Cd1 125.2(2) . . ?
N2 N3 Cd1 127.4(2) . . ?
C3 N4 N5 106.6(3) . . ?
C3 N4 Cd3 127.4(2) . . ?
N5 N4 Cd3 125.9(2) . . ?
C4 N5 N4 105.3(3) . . ?
C4 N5 Cd4 128.0(2) . . ?
N4 N5 Cd4 126.5(2) . . ?
C3 N6 C4 102.7(3) . . ?
C3 N6 Cd6 131.9(2) . 1_655 ?
C4 N6 Cd6 123.5(2) . 1_655 ?
C6 N7 N8 106.0(3) . . ?
C6 N7 Cd5 128.2(2) . . ?
N8 N7 Cd5 125.6(2) . . ?
C5 N8 N7 105.2(3) . . ?
C5 N8 Cd6 129.0(2) . 2_556 ?
N7 N8 Cd6 125.5(2) . 2_556 ?
C6 N9 C5 102.3(3) . . ?
C6 N9 Cd8 122.9(2) . 1_655 ?
C5 N9 Cd8 133.4(2) . 1_655 ?
C7 N10 N11 105.2(3) . . ?
C7 N10 Cd8 132.7(2) . . ?
N11 N10 Cd8 121.3(2) . . ?
C8 N11 N10 106.7(3) . . ?
C8 N11 Cd2 134.1(2) . 1_556 ?
N10 N11 Cd2 118.2(2) . 1_556 ?
C8 N12 C7 102.9(3) . . ?
C8 N12 Cd1 130.9(2) . 1_456 ?
C7 N12 Cd1 126.2(2) . 1_456 ?
N2 C1 N1 113.0(3) . . ?
N2 C1 H1 123.5 . . ?
N1 C1 H1 123.5 . . ?
N3 C2 N1 113.1(3) . . ?
N3 C2 H2 123.5 . . ?
N1 C2 H2 123.5 . . ?
N4 C3 N6 112.4(3) . . ?
N4 C3 H3 123.8 . . ?
N6 C3 H3 123.8 . . ?
N5 C4 N6 112.9(3) . . ?
N5 C4 H4 123.5 . . ?
N6 C4 H4 123.5 . . ?
N8 C5 N9 113.4(3) . . ?
N8 C5 H5 123.3 . . ?
N9 C5 H5 123.3 . . ?
N7 C6 N9 113.2(3) . . ?
N7 C6 H6 123.4 . . ?
N9 C6 H6 123.4 . . ?
N10 C7 N12 112.8(3) . . ?
N10 C7 H7 123.6 . . ?
N12 C7 H7 123.6 . . ?
N11 C8 N12 112.4(3) . . ?
N11 C8 H8 123.8 . . ?
N12 C8 H8 123.8 . . ?

loop_
_geom_bond_atom_site_label_1
_geom_bond_atom_site_label_2
_geom_bond_distance
_geom_bond_site_symmetry_2
_geom_bond_publ_flag
Cd1 N3 2.186(3) . ?
Cd1 O1 2.235(2) . ?
Cd1 N12 2.273(3) 1_654 ?
Cd1 O19 2.365(2) 2_556 ?
Cd1 O18 2.370(2) 2_556 ?
Cd1 O11 2.493(2) 1_554 ?
Cd2 N11 2.148(3) 1_554 ?
Cd2 O1 2.198(2) . ?
Cd2 O18 2.303(2) 2_556 ?
Cd2 O3 2.314(2) . ?
Cd2 O16 2.329(3) 1_554 ?
Cd2 O13 2.446(2) 1_554 ?
Cd3 O1 2.186(2) . ?
Cd3 N4 2.189(3) . ?
Cd3 N1 2.289(3) 2_645 ?
Cd3 O21 2.310(3) 2_556 ?
Cd3 O3 2.628(2) . ?
Cd3 O2 2.645(2) . ?
Cd4 N2 2.207(3) 2_545 ?
Cd4 N5 2.213(3) . ?
Cd4 O6 2.296(2) . ?
Cd4 O17 2.346(2) 1_554 ?
Cd4 O11 2.499(2) 2_546 ?
Cd4 O3 2.540(3) . ?
Cd5 N7 2.239(3) . ?
Cd5 O10 2.288(2) . ?
Cd5 O90 2.299(3) . ?
Cd5 O5 2.309(2) . ?
Cd5 O7 2.406(3) . ?
Cd5 O8 2.501(3) 2_556 ?
Cd6 N6 2.236(3) 1_455 ?
Cd6 O2 2.278(2) 2_546 ?
Cd6 O14 2.320(2) . ?
Cd6 O8 2.329(2) . ?
Cd6 N8 2.338(3) 2_546 ?
Cd6 O20 2.373(2) . ?
Cd7 O14 2.262(2) . ?
Cd7 O15 2.272(2) . ?
Cd7 O4 2.274(3) 2_546 ?
Cd7 O9 2.297(2) . ?
Cd7 O12 2.353(2) . ?
Cd7 O22 2.362(2) 1_655 ?
Cd8 O14 2.220(2) . ?
Cd8 N10 2.267(3) . ?
Cd8 N9 2.298(3) 1_455 ?
Cd8 O13 2.431(2) . ?
Cd8 O19 2.440(3) . ?
Cd8 O16 2.494(2) . ?
S1 O4 1.464(3) . ?
S1 O5 1.466(2) . ?
S1 O2 1.487(2) . ?
S1 O3 1.499(3) . ?
S2 O6 1.452(2) . ?
S2 O7 1.477(3) . ?
S2 O8 1.489(3) . ?
S2 O9 1.492(2) . ?
S3 O10 1.477(3) . ?
S3 O13 1.480(2) . ?
S3 O12 1.481(3) . ?
S3 O11 1.491(2) . ?
S4 O17 1.463(2) . ?
S4 O15 1.471(2) . ?
S4 O18 1.486(2) . ?
S4 O16 1.487(3) . ?
S5 O22 1.469(2) . ?
S5 O20 1.472(2) . ?
S5 O21 1.477(3) . ?
S5 O19 1.498(2) . ?
O1 H1' 0.75(4) . ?
O2 Cd6 2.278(2) 2_556 ?
O4 Cd7 2.274(3) 2_556 ?
O8 Cd5 2.501(3) 2_546 ?
O11 Cd1 2.493(2) 1_556 ?
O11 Cd4 2.499(2) 2_556 ?
O13 Cd2 2.446(2) 1_556 ?
O14 H14 0.79(5) . ?
O16 Cd2 2.329(3) 1_556 ?
O17 Cd4 2.346(2) 1_556 ?
O18 Cd2 2.303(2) 2_546 ?
O18 Cd1 2.370(2) 2_546 ?
O19 Cd1 2.365(2) 2_546 ?
O21 Cd3 2.310(3) 2_546 ?
O22 Cd7 2.362(2) 1_455 ?
O90 H90A 0.94(5) . ?
O90 H90B 0.66(4) . ?
N1 C2 1.337(5) . ?
N1 C1 1.352(4) . ?
N1 Cd3 2.289(3) 2_655 ?
N2 C1 1.309(4) . ?
N2 N3 1.368(4) . ?
N2 Cd4 2.207(3) 2 ?
N3 C2 1.312(4) . ?
N4 C3 1.318(4) . ?
N4 N5 1.376(4) . ?
N5 C4 1.320(4) . ?
N6 C3 1.343(5) . ?
N6 C4 1.349(4) . ?
N6 Cd6 2.237(3) 1_655 ?
N7 C6 1.323(5) . ?
N7 N8 1.383(4) . ?
N8 C5 1.324(4) . ?
N8 Cd6 2.338(3) 2_556 ?
N9 C6 1.341(4) . ?
N9 C5 1.350(5) . ?
N9 Cd8 2.298(3) 1_655 ?
N10 C7 1.323(4) . ?
N10 N11 1.378(4) . ?
N11 C8 1.318(4) . ?
N11 Cd2 2.148(3) 1_556 ?
N12 C8 1.339(5) . ?
N12 C7 1.351(5) . ?
N12 Cd1 2.273(3) 1_456 ?
C1 H1 0.9500 . ?
C2 H2 0.9500 . ?
C3 H3 0.9500 . ?
C4 H4 0.9500 . ?
C5 H5 0.9500 . ?
C6 H6 0.9500 . ?
C7 H7 0.9500 . ?
C8 H8 0.9500 . ?

loop_
_geom_torsion_atom_site_label_1
_geom_torsion_atom_site_label_2
_geom_torsion_atom_site_label_3
_geom_torsion_atom_site_label_4
_geom_torsion
_geom_torsion_site_symmetry_1
_geom_torsion_site_symmetry_2
_geom_torsion_site_symmetry_3
_geom_torsion_site_symmetry_4
_geom_torsion_publ_flag
N4 Cd3 O1 Cd2 56.1(2) . . . . ?
N1 Cd3 O1 Cd2 155.53(12) 2_645 . . . ?
O21 Cd3 O1 Cd2 -126.20(11) 2_556 . . . ?
O3 Cd3 O1 Cd2 2.10(10) . . . . ?
O2 Cd3 O1 Cd2 -43.73(12) . . . . ?
N4 Cd3 O1 Cd1 171.38(14) . . . . ?
N1 Cd3 O1 Cd1 -89.20(12) 2_645 . . . ?
O21 Cd3 O1 Cd1 -10.93(13) 2_556 . . . ?
O3 Cd3 O1 Cd1 117.37(12) . . . . ?
O2 Cd3 O1 Cd1 71.54(11) . . . . ?
N11 Cd2 O1 Cd3 -174(2) 1_554 . . . ?
O18 Cd2 O1 Cd3 97.02(12) 2_556 . . . ?
O3 Cd2 O1 Cd3 -2.32(11) . . . . ?
O16 Cd2 O1 Cd3 -93.64(12) 1_554 . . . ?
O13 Cd2 O1 Cd3 -168.61(11) 1_554 . . . ?
N11 Cd2 O1 Cd1 68(2) 1_554 . . . ?
O18 Cd2 O1 Cd1 -21.17(9) 2_556 . . . ?
O3 Cd2 O1 Cd1 -120.51(11) . . . . ?
O16 Cd2 O1 Cd1 148.16(10) 1_554 . . . ?
O13 Cd2 O1 Cd1 73.20(10) 1_554 . . . ?
N3 Cd1 O1 Cd3 151.4(4) . . . . ?
N12 Cd1 O1 Cd3 78.19(12) 1_654 . . . ?
O19 Cd1 O1 Cd3 -23.33(12) 2_556 . . . ?
O18 Cd1 O1 Cd3 -99.58(11) 2_556 . . . ?
O11 Cd1 O1 Cd3 177.55(11) 1_554 . . . ?
N3 Cd1 O1 Cd2 -88.2(5) . . . . ?
N12 Cd1 O1 Cd2 -161.49(11) 1_654 . . . ?
O19 Cd1 O1 Cd2 96.99(10) 2_556 . . . ?
O18 Cd1 O1 Cd2 20.74(9) 2_556 . . . ?
O11 Cd1 O1 Cd2 -62.13(10) 1_554 . . . ?
O4 S1 O2 Cd6 65.0(2) . . . 2_556 ?
O5 S1 O2 Cd6 -60.4(2) . . . 2_556 ?
O3 S1 O2 Cd6 -175.83(16) . . . 2_556 ?
O4 S1 O2 Cd3 -128.80(13) . . . . ?
O5 S1 O2 Cd3 105.83(14) . . . . ?
O3 S1 O2 Cd3 -9.62(15) . . . . ?
O1 Cd3 O2 S1 65.37(14) . . . . ?
N4 Cd3 O2 S1 -82.22(14) . . . . ?
N1 Cd3 O2 S1 -161.88(18) 2_645 . . . ?
O21 Cd3 O2 S1 169.39(14) 2_556 . . . ?
O3 Cd3 O2 S1 6.58(10) . . . . ?
O1 Cd3 O2 Cd6 -129.73(14) . . . 2_556 ?
N4 Cd3 O2 Cd6 82.68(15) . . . 2_556 ?
N1 Cd3 O2 Cd6 3.0(3) 2_645 . . 2_556 ?
O21 Cd3 O2 Cd6 -25.71(15) 2_556 . . 2_556 ?
O3 Cd3 O2 Cd6 171.49(19) . . . 2_556 ?
O4 S1 O3 Cd2 27.8(2) . . . . ?
O5 S1 O3 Cd2 148.21(15) . . . . ?
O2 S1 O3 Cd2 -92.56(17) . . . . ?
O4 S1 O3 Cd4 -124.81(13) . . . . ?
O5 S1 O3 Cd4 -4.38(16) . . . . ?
O2 S1 O3 Cd4 114.84(14) . . . . ?
O4 S1 O3 Cd3 130.03(12) . . . . ?
O5 S1 O3 Cd3 -109.54(13) . . . . ?
O2 S1 O3 Cd3 9.69(15) . . . . ?
N11 Cd2 O3 S1 -73.26(18) 1_554 . . . ?
O1 Cd2 O3 S1 107.11(17) . . . . ?
O18 Cd2 O3 S1 31.87(16) 2_556 . . . ?
O16 Cd2 O3 S1 -161.56(16) 1_554 . . . ?
O13 Cd2 O3 S1 165.1(2) 1_554 . . . ?
N11 Cd2 O3 Cd4 75.33(13) 1_554 . . . ?
O1 Cd2 O3 Cd4 -104.29(13) . . . . ?
O18 Cd2 O3 Cd4 -179.54(11) 2_556 . . . ?
O16 Cd2 O3 Cd4 -12.97(12) 1_554 . . . ?
O13 Cd2 O3 Cd4 -46.3(3) 1_554 . . . ?
N11 Cd2 O3 Cd3 -178.58(9) 1_554 . . . ?
O1 Cd2 O3 Cd3 1.79(8) . . . . ?
O18 Cd2 O3 Cd3 -73.45(9) 2_556 . . . ?
O16 Cd2 O3 Cd3 93.12(8) 1_554 . . . ?
O13 Cd2 O3 Cd3 59.7(3) 1_554 . . . ?
N2 Cd4 O3 S1 92.05(14) 2_545 . . . ?
N5 Cd4 O3 S1 -73.43(14) . . . . ?
O6 Cd4 O3 S1 -1.03(17) . . . . ?
O17 Cd4 O3 S1 -158.39(15) 1_554 . . . ?
O11 Cd4 O3 S1 147.47(12) 2_546 . . . ?
N2 Cd4 O3 Cd2 -60.11(13) 2_545 . . . ?
N5 Cd4 O3 Cd2 134.41(13) . . . . ?
O6 Cd4 O3 Cd2 -153.19(10) . . . . ?
O17 Cd4 O3 Cd2 49.45(11) 1_554 . . . ?
O11 Cd4 O3 Cd2 -4.7(2) 2_546 . . . ?
N2 Cd4 O3 Cd3 -163.03(11) 2_545 . . . ?
N5 Cd4 O3 Cd3 31.49(9) . . . . ?
O6 Cd4 O3 Cd3 103.89(10) . . . . ?
O17 Cd4 O3 Cd3 -53.47(8) 1_554 . . . ?
O11 Cd4 O3 Cd3 -107.61(13) 2_546 . . . ?
O1 Cd3 O3 S1 -125.43(14) . . . . ?
N4 Cd3 O3 S1 80.65(14) . . . . ?
N1 Cd3 O3 S1 162.45(17) 2_645 . . . ?
O21 Cd3 O3 S1 -29.02(17) 2_556 . . . ?
O2 Cd3 O3 S1 -6.53(10) . . . . ?
O1 Cd3 O3 Cd2 -1.85(9) . . . . ?
N4 Cd3 O3 Cd2 -155.77(11) . . . . ?
N1 Cd3 O3 Cd2 -74.0(2) 2_645 . . . ?
O21 Cd3 O3 Cd2 94.56(11) 2_556 . . . ?
O2 Cd3 O3 Cd2 117.05(12) . . . . ?
O1 Cd3 O3 Cd4 123.19(10) . . . . ?
N4 Cd3 O3 Cd4 -30.73(10) . . . . ?
N1 Cd3 O3 Cd4 51.1(2) 2_645 . . . ?
O21 Cd3 O3 Cd4 -140.40(10) 2_556 . . . ?
O2 Cd3 O3 Cd4 -117.91(11) . . . . ?
O5 S1 O4 Cd7 100.3(2) . . . 2_556 ?
O2 S1 O4 Cd7 -25.7(3) . . . 2_556 ?
O3 S1 O4 Cd7 -142.0(2) . . . 2_556 ?
O4 S1 O5 Cd5 -59.3(2) . . . . ?
O2 S1 O5 Cd5 66.4(2) . . . . ?
O3 S1 O5 Cd5 -179.08(18) . . . . ?
N7 Cd5 O5 S1 -88.5(2) . . . . ?
O10 Cd5 O5 S1 123.3(2) . . . . ?
O90 Cd5 O5 S1 72.6(2) . . . . ?
O7 Cd5 O5 S1 156.9(2) . . . . ?
O8 Cd5 O5 S1 -10.6(2) 2_556 . . . ?
O7 S2 O6 Cd4 -7.3(4) . . . . ?
O8 S2 O6 Cd4 115.1(3) . . . . ?
O9 S2 O6 Cd4 -128.3(3) . . . . ?
N2 Cd4 O6 S2 -41.0(3) 2_545 . . . ?
N5 Cd4 O6 S2 119.2(3) . . . . ?
O17 Cd4 O6 S2 165.1(3) 1_554 . . . ?
O11 Cd4 O6 S2 -120.3(3) 2_546 . . . ?
O3 Cd4 O6 S2 42.4(4) . . . . ?
O6 S2 O7 Cd5 -73.81(18) . . . . ?
O8 S2 O7 Cd5 165.41(14) . . . . ?
O9 S2 O7 Cd5 47.60(18) . . . . ?
N7 Cd5 O7 S2 -6.49(19) . . . . ?
O10 Cd5 O7 S2 -117.56(16) . . . . ?
O90 Cd5 O7 S2 161.33(17) . . . . ?
O5 Cd5 O7 S2 74.27(16) . . . . ?
O8 Cd5 O7 S2 127.8(3) 2_556 . . . ?
O6 S2 O8 Cd6 -151.63(17) . . . . ?
O7 S2 O8 Cd6 -28.0(2) . . . . ?
O9 S2 O8 Cd6 90.58(19) . . . . ?
O6 S2 O8 Cd5 43.52(18) . . . 2_546 ?
O7 S2 O8 Cd5 167.16(13) . . . 2_546 ?
O9 S2 O8 Cd5 -74.27(16) . . . 2_546 ?
N6 Cd6 O8 S2 69.1(2) 1_455 . . . ?
O2 Cd6 O8 S2 -119.41(18) 2_546 . . . ?
O14 Cd6 O8 S2 -35.03(18) . . . . ?
N8 Cd6 O8 S2 155.3(2) 2_546 . . . ?
O20 Cd6 O8 S2 -18.0(5) . . . . ?
N6 Cd6 O8 Cd5 -125.69(12) 1_455 . . 2_546 ?
O2 Cd6 O8 Cd5 45.81(12) 2_546 . . 2_546 ?
O14 Cd6 O8 Cd5 130.19(11) . . . 2_546 ?
N8 Cd6 O8 Cd5 -39.49(11) 2_546 . . 2_546 ?
O20 Cd6 O8 Cd5 147.2(3) . . . 2_546 ?
O6 S2 O9 Cd7 -168.75(16) . . . . ?
O7 S2 O9 Cd7 67.86(19) . . . . ?
O8 S2 O9 Cd7 -52.0(2) . . . . ?
O14 Cd7 O9 S2 -11.61(18) . . . . ?
O15 Cd7 O9 S2 171.6(2) . . . . ?
O4 Cd7 O9 S2 82.02(18) 2_546 . . . ?
O12 Cd7 O9 S2 -100.40(18) . . . . ?
O22 Cd7 O9 S2 164.55(19) 1_655 . . . ?
O13 S3 O10 Cd5 -163.39(18) . . . . ?
O12 S3 O10 Cd5 -42.9(2) . . . . ?
O11 S3 O10 Cd5 78.1(2) . . . . ?
N7 Cd5 O10 S3 0.7(2) . . . . ?
O90 Cd5 O10 S3 -162.6(2) . . . . ?
O5 Cd5 O10 S3 145.8(2) . . . . ?
O7 Cd5 O10 S3 112.0(2) . . . . ?
O8 Cd5 O10 S3 -82.7(2) 2_556 . . . ?
O10 S3 O11 Cd1 -167.78(14) . . . 1_556 ?
O13 S3 O11 Cd1 72.90(18) . . . 1_556 ?
O12 S3 O11 Cd1 -46.51(19) . . . 1_556 ?
O10 S3 O11 Cd4 45.2(2) . . . 2_556 ?
O13 S3 O11 Cd4 -74.15(19) . . . 2_556 ?
O12 S3 O11 Cd4 166.45(15) . . . 2_556 ?
O10 S3 O12 Cd7 -61.5(2) . . . . ?
O13 S3 O12 Cd7 58.6(2) . . . . ?
O11 S3 O12 Cd7 176.88(15) . . . . ?
O14 Cd7 O12 S3 -2.04(18) . . . . ?
O15 Cd7 O12 S3 -111.13(18) . . . . ?
O4 Cd7 O12 S3 -101.5(4) 2_546 . . . ?
O9 Cd7 O12 S3 87.73(18) . . . . ?
O22 Cd7 O12 S3 166.11(18) 1_655 . . . ?
O10 S3 O13 Cd8 55.9(2) . . . . ?
O12 S3 O13 Cd8 -64.7(2) . . . . ?
O11 S3 O13 Cd8 176.10(16) . . . . ?
O10 S3 O13 Cd2 -175.75(14) . . . 1_556 ?
O12 S3 O13 Cd2 63.62(19) . . . 1_556 ?
O11 S3 O13 Cd2 -55.56(19) . . . 1_556 ?
O14 Cd8 O13 S3 8.55(18) . . . . ?
N10 Cd8 O13 S3 -172.1(2) . . . . ?
N9 Cd8 O13 S3 -85.49(19) 1_455 . . . ?
O19 Cd8 O13 S3 106.0(2) . . . . ?
O16 Cd8 O13 S3 103.66(19) . . . . ?
O14 Cd8 O13 Cd2 -129.20(9) . . . 1_556 ?
N10 Cd8 O13 Cd2 50.18(9) . . . 1_556 ?
N9 Cd8 O13 Cd2 136.77(9) 1_455 . . 1_556 ?
O19 Cd8 O13 Cd2 -31.76(18) . . . 1_556 ?
O16 Cd8 O13 Cd2 -34.09(8) . . . 1_556 ?
N10 Cd8 O14 Cd7 53.8(5) . . . . ?
N9 Cd8 O14 Cd7 151.46(13) 1_455 . . . ?
O13 Cd8 O14 Cd7 56.77(13) . . . . ?
O19 Cd8 O14 Cd7 -91.41(13) . . . . ?
O16 Cd8 O14 Cd7 -15.16(13) . . . . ?
N10 Cd8 O14 Cd6 -162.6(4) . . . . ?
N9 Cd8 O14 Cd6 -64.94(12) 1_455 . . . ?
O13 Cd8 O14 Cd6 -159.63(11) . . . . ?
O19 Cd8 O14 Cd6 52.19(11) . . . . ?
O16 Cd8 O14 Cd6 128.44(11) . . . . ?
O15 Cd7 O14 Cd8 21.39(15) . . . . ?
O4 Cd7 O14 Cd8 104.39(13) 2_546 . . . ?
O9 Cd7 O14 Cd8 -157.51(13) . . . . ?
O12 Cd7 O14 Cd8 -60.60(13) . . . . ?
O22 Cd7 O14 Cd8 -174.6(3) 1_655 . . . ?
O15 Cd7 O14 Cd6 -118.20(12) . . . . ?
O4 Cd7 O14 Cd6 -35.20(13) 2_546 . . . ?
O9 Cd7 O14 Cd6 62.89(13) . . . . ?
O12 Cd7 O14 Cd6 159.81(12) . . . . ?
O22 Cd7 O14 Cd6 45.8(5) 1_655 . . . ?
N6 Cd6 O14 Cd8 74.05(12) 1_455 . . . ?
O2 Cd6 O14 Cd8 -90.54(11) 2_546 . . . ?
O8 Cd6 O14 Cd8 171.81(12) . . . . ?
N8 Cd6 O14 Cd8 -161.1(2) 2_546 . . . ?
O20 Cd6 O14 Cd8 -4.34(11) . . . . ?
N6 Cd6 O14 Cd7 -142.55(12) 1_455 . . . ?
O2 Cd6 O14 Cd7 52.86(13) 2_546 . . . ?
O8 Cd6 O14 Cd7 -44.78(12) . . . . ?
N8 Cd6 O14 Cd7 -17.7(3) 2_546 . . . ?
O20 Cd6 O14 Cd7 139.07(13) . . . . ?
O17 S4 O15 Cd7 -170.11(16) . . . . ?
O18 S4 O15 Cd7 68.7(2) . . . . ?
O16 S4 O15 Cd7 -48.5(2) . . . . ?
O14 Cd7 O15 S4 11.9(2) . . . . ?
O4 Cd7 O15 S4 -79.27(18) 2_546 . . . ?
O9 Cd7 O15 S4 -171.5(2) . . . . ?
O12 Cd7 O15 S4 98.19(18) . . . . ?
O22 Cd7 O15 S4 -164.55(19) 1_655 . . . ?
O17 S4 O16 Cd2 40.92(19) . . . 1_556 ?
O15 S4 O16 Cd2 -79.44(18) . . . 1_556 ?
O18 S4 O16 Cd2 160.94(15) . . . 1_556 ?
O17 S4 O16 Cd8 -174.07(18) . . . . ?
O15 S4 O16 Cd8 65.6(2) . . . . ?
O18 S4 O16 Cd8 -54.0(2) . . . . ?
O14 Cd8 O16 S4 -30.3(2) . . . . ?
N10 Cd8 O16 S4 161.0(2) . . . . ?
N9 Cd8 O16 S4 -150.8(3) 1_455 . . . ?
O13 Cd8 O16 S4 -114.6(2) . . . . ?
O19 Cd8 O16 S4 66.7(2) . . . . ?
O14 Cd8 O16 Cd2 120.41(9) . . . 1_556 ?
N10 Cd8 O16 Cd2 -48.28(10) . . . 1_556 ?
N9 Cd8 O16 Cd2 -0.1(4) 1_455 . . 1_556 ?
O13 Cd8 O16 Cd2 36.15(8) . . . 1_556 ?
O19 Cd8 O16 Cd2 -142.58(9) . . . 1_556 ?
O15 S4 O17 Cd4 176.22(17) . . . 1_556 ?
O18 S4 O17 Cd4 -62.6(2) . . . 1_556 ?
O16 S4 O17 Cd4 55.0(2) . . . 1_556 ?
O17 S4 O18 Cd2 -65.5(2) . . . 2_546 ?
O15 S4 O18 Cd2 54.7(2) . . . 2_546 ?
O16 S4 O18 Cd2 174.22(18) . . . 2_546 ?
O17 S4 O18 Cd1 75.89(17) . . . 2_546 ?
O15 S4 O18 Cd1 -163.90(14) . . . 2_546 ?
O16 S4 O18 Cd1 -44.38(18) . . . 2_546 ?
O22 S5 O19 Cd1 83.76(19) . . . 2_546 ?
O20 S5 O19 Cd1 -156.57(15) . . . 2_546 ?
O21 S5 O19 Cd1 -36.6(2) . . . 2_546 ?
O22 S5 O19 Cd8 -89.16(15) . . . . ?
O20 S5 O19 Cd8 30.52(16) . . . . ?
O21 S5 O19 Cd8 150.51(13) . . . . ?
O14 Cd8 O19 S5 -84.30(13) . . . . ?
N10 Cd8 O19 S5 102.52(13) . . . . ?
N9 Cd8 O19 S5 14.43(16) 1_455 . . . ?
O13 Cd8 O19 S5 -178.32(11) . . . . ?
O16 Cd8 O19 S5 -176.03(14) . . . . ?
O14 Cd8 O19 Cd1 103.14(14) . . . 2_546 ?
N10 Cd8 O19 Cd1 -70.03(14) . . . 2_546 ?
N9 Cd8 O19 Cd1 -158.12(13) 1_455 . . 2_546 ?
O13 Cd8 O19 Cd1 9.1(2) . . . 2_546 ?
O16 Cd8 O19 Cd1 11.41(12) . . . 2_546 ?
O22 S5 O20 Cd6 179.81(18) . . . . ?
O21 S5 O20 Cd6 -58.3(2) . . . . ?
O19 S5 O20 Cd6 61.1(2) . . . . ?
N6 Cd6 O20 S5 172.0(2) 1_455 . . . ?
O2 Cd6 O20 S5 4.0(2) 2_546 . . . ?
O14 Cd6 O20 S5 -81.7(2) . . . . ?
O8 Cd6 O20 S5 -98.6(4) . . . . ?
N8 Cd6 O20 S5 88.6(2) 2_546 . . . ?
O22 S5 O21 Cd3 -148.41(17) . . . 2_546 ?
O20 S5 O21 Cd3 89.4(2) . . . 2_546 ?
O19 S5 O21 Cd3 -28.7(2) . . . 2_546 ?
O20 S5 O22 Cd7 58.2(4) . . . 1_455 ?
O21 S5 O22 Cd7 -64.0(4) . . . 1_455 ?
O19 S5 O22 Cd7 175.9(4) . . . 1_455 ?
C1 N2 N3 C2 -1.0(4) . . . . ?
Cd4 N2 N3 C2 174.3(2) 2 . . . ?
C1 N2 N3 Cd1 -169.0(2) . . . . ?
Cd4 N2 N3 Cd1 6.4(4) 2 . . . ?
O1 Cd1 N3 C2 -112.3(5) . . . . ?
N12 Cd1 N3 C2 -39.8(3) 1_654 . . . ?
O19 Cd1 N3 C2 62.6(3) 2_556 . . . ?
O18 Cd1 N3 C2 142.1(3) 2_556 . . . ?
O11 Cd1 N3 C2 -138.8(3) 1_554 . . . ?
O1 Cd1 N3 N2 53.5(6) . . . . ?
N12 Cd1 N3 N2 126.1(3) 1_654 . . . ?
O19 Cd1 N3 N2 -131.6(3) 2_556 . . . ?
O18 Cd1 N3 N2 -52.0(3) 2_556 . . . ?
O11 Cd1 N3 N2 27.0(3) 1_554 . . . ?
O1 Cd3 N4 C3 152.3(3) . . . . ?
N1 Cd3 N4 C3 50.7(3) 2_645 . . . ?
O21 Cd3 N4 C3 -25.4(3) 2_556 . . . ?
O3 Cd3 N4 C3 -156.8(3) . . . . ?
O2 Cd3 N4 C3 -103.3(3) . . . . ?
O1 Cd3 N4 N5 -30.0(4) . . . . ?
N1 Cd3 N4 N5 -131.6(3) 2_645 . . . ?
O21 Cd3 N4 N5 152.3(3) 2_556 . . . ?
O3 Cd3 N4 N5 20.9(3) . . . . ?
O2 Cd3 N4 N5 74.4(3) . . . . ?
C3 N4 N5 C4 -0.3(4) . . . . ?
Cd3 N4 N5 C4 -178.4(2) . . . . ?
C3 N4 N5 Cd4 -177.5(2) . . . . ?
Cd3 N4 N5 Cd4 4.4(4) . . . . ?
N2 Cd4 N5 C4 109.4(4) 2_545 . . . ?
O6 Cd4 N5 C4 28.5(3) . . . . ?
O17 Cd4 N5 C4 -133.4(3) 1_554 . . . ?
O11 Cd4 N5 C4 -49.0(3) 2_546 . . . ?
O3 Cd4 N5 C4 156.0(3) . . . . ?
N2 Cd4 N5 N4 -74.1(4) 2_545 . . . ?
O6 Cd4 N5 N4 -155.0(3) . . . . ?
O17 Cd4 N5 N4 43.1(3) 1_554 . . . ?
O11 Cd4 N5 N4 127.6(2) 2_546 . . . ?
O3 Cd4 N5 N4 -27.4(3) . . . . ?
O10 Cd5 N7 C6 46.6(3) . . . . ?
O90 Cd5 N7 C6 173.8(3) . . . . ?
O5 Cd5 N7 C6 -121.3(3) . . . . ?
O7 Cd5 N7 C6 -42.3(3) . . . . ?
O8 Cd5 N7 C6 149.0(3) 2_556 . . . ?
O10 Cd5 N7 N8 -128.6(3) . . . . ?
O90 Cd5 N7 N8 -1.4(5) . . . . ?
O5 Cd5 N7 N8 63.4(3) . . . . ?
O7 Cd5 N7 N8 142.5(3) . . . . ?
O8 Cd5 N7 N8 -26.2(3) 2_556 . . . ?
C6 N7 N8 C5 -0.3(4) . . . . ?
Cd5 N7 N8 C5 175.8(2) . . . . ?
C6 N7 N8 Cd6 -174.0(2) . . . 2_556 ?
Cd5 N7 N8 Cd6 2.1(4) . . . 2_556 ?
O14 Cd8 N10 C7 132.2(5) . . . . ?
N9 Cd8 N10 C7 33.8(3) 1_455 . . . ?
O13 Cd8 N10 C7 129.2(3) . . . . ?
O19 Cd8 N10 C7 -82.3(3) . . . . ?
O16 Cd8 N10 C7 -157.7(3) . . . . ?
O14 Cd8 N10 N11 -35.9(6) . . . . ?
N9 Cd8 N10 N11 -134.3(3) 1_455 . . . ?
O13 Cd8 N10 N11 -38.9(2) . . . . ?
O19 Cd8 N10 N11 109.6(3) . . . . ?
O16 Cd8 N10 N11 34.2(2) . . . . ?
C7 N10 N11 C8 0.2(4) . . . . ?
Cd8 N10 N11 C8 171.2(2) . . . . ?
C7 N10 N11 Cd2 -169.9(2) . . . 1_556 ?
Cd8 N10 N11 Cd2 1.1(3) . . . 1_556 ?
N3 N2 C1 N1 0.6(4) . . . . ?
Cd4 N2 C1 N1 -174.3(2) 2 . . . ?
C2 N1 C1 N2 0.0(4) . . . . ?
Cd3 N1 C1 N2 164.8(2) 2_655 . . . ?
N2 N3 C2 N1 1.1(4) . . . . ?
Cd1 N3 C2 N1 169.4(2) . . . . ?
C1 N1 C2 N3 -0.7(4) . . . . ?
Cd3 N1 C2 N3 -164.9(2) 2_655 . . . ?
N5 N4 C3 N6 0.7(4) . . . . ?
Cd3 N4 C3 N6 178.7(2) . . . . ?
C4 N6 C3 N4 -0.7(4) . . . . ?
Cd6 N6 C3 N4 163.6(3) 1_655 . . . ?
N4 N5 C4 N6 -0.1(4) . . . . ?
Cd4 N5 C4 N6 177.0(2) . . . . ?
C3 N6 C4 N5 0.5(4) . . . . ?
Cd6 N6 C4 N5 -165.5(2) 1_655 . . . ?
N7 N8 C5 N9 0.2(4) . . . . ?
Cd6 N8 C5 N9 173.5(2) 2_556 . . . ?
C6 N9 C5 N8 0.0(4) . . . . ?
Cd8 N9 C5 N8 -166.0(2) 1_655 . . . ?
N8 N7 C6 N9 0.4(4) . . . . ?
Cd5 N7 C6 N9 -175.6(2) . . . . ?
C5 N9 C6 N7 -0.3(4) . . . . ?
Cd8 N9 C6 N7 167.7(2) 1_655 . . . ?
N11 N10 C7 N12 -0.5(4) . . . . ?
Cd8 N10 C7 N12 -169.9(2) . . . . ?
C8 N12 C7 N10 0.5(4) . . . . ?
Cd1 N12 C7 N10 -179.8(2) 1_456 . . . ?
N10 N11 C8 N12 0.1(4) . . . . ?
Cd2 N11 C8 N12 167.9(2) 1_556 . . . ?
C7 N12 C8 N11 -0.3(4) . . . . ?
Cd1 N12 C8 N11 -180.0(2) 1_456 . . . ?
